data_1540191
loop_
_publ_author_name
'Weetman, Catherine'
'Anker, Mathew D.'
'Arrowsmith, Merle'
'Hill, Michael S.'
'Kociok-K\"ohn, Gabriele'
'Liptrot, David J.'
'Mahon, Mary F.'

_publ_section_title
;
 Magnesium-catalysed nitrile hydroboration
;
_journal_issue 1
_journal_name_full 'Chem. Sci.'
_journal_page_first 628
_journal_paper_doi 10.1039/C5SC03114A
_journal_volume 7
_journal_year 2016
_chemical_formula_sum 'C74 H98 Mg2 N6 O2'
_chemical_formula_weight 1152.20
_chemical_name_systematic
; 
 ? 
;
_space_group_IT_number 14
_symmetry_cell_setting monoclinic
_symmetry_space_group_name_Hall '-P 2yn'
_symmetry_space_group_name_H-M 'P 1 21/n 1'
_atom_sites_solution_hydrogens geom
_atom_sites_solution_primary direct
_atom_sites_solution_secondary difmap
_audit_creation_method SHELXL-97
_audit_update_record
;
2015-08-21 deposited with the CCDC.
2015-10-20 downloaded from the CCDC.
;
_cell_angle_alpha 90.00
_cell_angle_beta 115.512(1)
_cell_angle_gamma 90.00
_cell_formula_units_Z 4
_cell_length_a 22.7470(2)
_cell_length_b 13.2640(1)
_cell_length_c 24.9170(2)
_cell_measurement_reflns_used 160844
_cell_measurement_temperature 150(2)
_cell_measurement_theta_max 27.485
_cell_measurement_theta_min 2.910
_cell_volume 6784.83(11)
_computing_cell_refinement 'HKL Scalepack (Otwinowski & Minor 1997)'
_computing_data_collection 'Collect (Bruker AXS BV, 1997-2004)'
_computing_data_reduction 'Denzo & Scalepack (Otwinowski & Minor, 1997)'
_computing_molecular_graphics 'ORTEX (P.McArdle, 1995)'
_computing_publication_material 'SHELXL-97/2 (Sheldrick,1997)'
_computing_structure_refinement 'SHELXL-97 (Sheldrick, 1997)'
_computing_structure_solution 'SHELXS-97 (Sheldrick, 1990)'
_diffrn_ambient_temperature 150(2)
_diffrn_measured_fraction_theta_full 0.996
_diffrn_measured_fraction_theta_max 0.996
_diffrn_measurement_device_type '95mm CCD camera on \k-goniostat'
_diffrn_measurement_method CCD
_diffrn_radiation_monochromator graphite
_diffrn_radiation_source 'fine-focus sealed tube'
_diffrn_radiation_type MoK\a
_diffrn_radiation_wavelength 0.71073
_diffrn_reflns_av_R_equivalents 0.0685
_diffrn_reflns_av_sigmaI/netI 0.0489
_diffrn_reflns_limit_h_max 29
_diffrn_reflns_limit_h_min -29
_diffrn_reflns_limit_k_max 17
_diffrn_reflns_limit_k_min -17
_diffrn_reflns_limit_l_max 32
_diffrn_reflns_limit_l_min -32
_diffrn_reflns_number 113992
_diffrn_reflns_theta_full 27.48
_diffrn_reflns_theta_max 27.48
_diffrn_reflns_theta_min 3.56
_exptl_absorpt_coefficient_mu 0.084
_exptl_absorpt_correction_T_max 0.984
_exptl_absorpt_correction_T_min 0.897
_exptl_absorpt_correction_type multi-scan
_exptl_absorpt_process_details
;
multi-scan from symmetry-related measurements 
 Sortav (Blessing 1995)
;
_exptl_crystal_colour colorless
_exptl_crystal_density_diffrn 1.128
_exptl_crystal_density_method 'not measured'
_exptl_crystal_description block
_exptl_crystal_F_000 2496
_exptl_crystal_size_max 0.40
_exptl_crystal_size_mid 0.20
_exptl_crystal_size_min 0.20
_refine_diff_density_max 0.243
_refine_diff_density_min -0.219
_refine_diff_density_rms 0.041
_refine_ls_extinction_method none
_refine_ls_goodness_of_fit_ref 1.043
_refine_ls_hydrogen_treatment constr
_refine_ls_matrix_type full
_refine_ls_number_parameters 779
_refine_ls_number_reflns 15492
_refine_ls_number_restraints 0
_refine_ls_restrained_S_all 1.043
_refine_ls_R_factor_all 0.1025
_refine_ls_R_factor_gt 0.0561
_refine_ls_shift/su_max 0.001
_refine_ls_shift/su_mean 0.000
_refine_ls_structure_factor_coef Fsqd
_refine_ls_weighting_details 'calc w=1/[\s^2^(Fo^2^)+(0.0501P)^2^+3.3829P] where P=(Fo^2^+2Fc^2^)/3'
_refine_ls_weighting_scheme calc
_refine_ls_wR_factor_gt 0.1192
_refine_ls_wR_factor_ref 0.1405
_reflns_number_gt 9958
_reflns_number_total 15492
_reflns_threshold_expression >2sigma(I)
_cod_data_source_file c5sc03114a2.cif
_cod_data_source_block k13msh46
_cod_depositor_comments
;
The following automatic conversions were performed:

'_symmetry_cell_setting' value 'Monoclinic' changed to 'monoclinic'
according to
/usr/data/users/saulius/crontab/automatic-downloads/rss-feeds/RSC/lib/dictionaries/cif_core.dic
dictionary named 'cif_core.dic' version 2.4.2 from 2011-04-26.

Automatic conversion script
Id: cif_fix_values 3271 2015-04-21 07:52:19Z andrius 

 Adding full bibliography for 1540189--1540193.cif.
;
_cod_original_cell_volume 6784.83(10)
_cod_original_sg_symbol_H-M P21/n
_cod_database_code 1540191

loop_
_symmetry_equiv_pos_as_xyz
'x, y, z'
'-x+1/2, y+1/2, -z+1/2'
'-x, -y, -z'
'x-1/2, -y-1/2, z-1/2'

loop_
_atom_site_label
_atom_site_type_symbol
_atom_site_fract_x
_atom_site_fract_y
_atom_site_fract_z
_atom_site_U_iso_or_equiv
_atom_site_adp_type
_atom_site_occupancy
_atom_site_symmetry_multiplicity
_atom_site_calc_flag
_atom_site_refinement_flags
Mg1 Mg -0.03995(3) 0.62308(4) 0.24797(3) 0.02466(14) Uani 1 1 d .
Mg2 Mg 0.04976(3) 0.44031(4) 0.26144(3) 0.02470(14) Uani 1 1 d .
O1 O 0.02145(8) 0.99263(11) 0.07024(7) 0.0473(4) Uani 1 1 d .
O2 O -0.01383(8) 0.06523(11) 0.43241(7) 0.0438(4) Uani 1 1 d .
N1 N -0.13405(7) 0.67127(11) 0.19007(7) 0.0269(3) Uani 1 1 d .
N2 N -0.02493(7) 0.75381(11) 0.29858(7) 0.0270(3) Uani 1 1 d .
N3 N 0.03255(7) 0.58253(11) 0.22138(7) 0.0267(3) Uani 1 1 d .
N4 N -0.02344(7) 0.48053(11) 0.28733(7) 0.0279(3) Uani 1 1 d .
N5 N 0.03373(7) 0.30885(11) 0.21058(7) 0.0275(3) Uani 1 1 d .
N6 N 0.14357(7) 0.39210(11) 0.32033(7) 0.0267(3) Uani 1 1 d .
C1 C -0.03817(11) 0.93753(15) 0.30960(10) 0.0436(5) Uani 1 1 d .
H1A H -0.0394 0.9293 0.3482 0.065 Uiso 1 1 calc R
H1B H -0.0688 0.9905 0.2869 0.065 Uiso 1 1 calc R
H1C H 0.0060 0.9564 0.3158 0.065 Uiso 1 1 calc R
C2 C -0.05720(9) 0.83884(14) 0.27533(9) 0.0310(4) Uani 1 1 d .
C3 C -0.11089(9) 0.84556(14) 0.21972(9) 0.0311(4) Uani 1 1 d .
H3 H -0.1231 0.9121 0.2051 0.037 Uiso 1 1 calc R
C4 C -0.14914(9) 0.76916(14) 0.18258(8) 0.0287(4) Uani 1 1 d .
C5 C -0.21258(10) 0.80401(16) 0.13185(9) 0.0384(5) Uani 1 1 d .
H5A H -0.2111 0.7906 0.0938 0.058 Uiso 1 1 calc R
H5B H -0.2182 0.8765 0.1357 0.058 Uiso 1 1 calc R
H5C H -0.2492 0.7674 0.1335 0.058 Uiso 1 1 calc R
C6 C -0.18404(9) 0.60288(14) 0.15263(9) 0.0313(4) Uani 1 1 d .
C7 C -0.19171(10) 0.58213(16) 0.09465(9) 0.0373(5) Uani 1 1 d .
C8 C -0.14580(10) 0.62718(16) 0.07121(9) 0.0390(5) Uani 1 1 d .
H8 H -0.1226 0.6849 0.0977 0.047 Uiso 1 1 calc R
C9 C -0.09492(11) 0.55061(18) 0.07490(11) 0.0503(6) Uani 1 1 d .
H9A H -0.0726 0.5254 0.1157 0.075 Uiso 1 1 calc R
H9B H -0.0632 0.5825 0.0634 0.075 Uiso 1 1 calc R
H9C H -0.1160 0.4944 0.0479 0.075 Uiso 1 1 calc R
C10 C -0.18074(13) 0.6682(2) 0.00765(11) 0.0623(7) Uani 1 1 d .
H10A H -0.1491 0.7017 -0.0033 0.094 Uiso 1 1 calc R
H10B H -0.2142 0.7167 0.0055 0.094 Uiso 1 1 calc R
H10C H -0.2013 0.6124 -0.0199 0.094 Uiso 1 1 calc R
C11 C -0.24161(11) 0.51721(18) 0.05948(11) 0.0504(6) Uani 1 1 d .
H11 H -0.2473 0.5016 0.0203 0.061 Uiso 1 1 calc R
C12 C -0.28287(12) 0.4753(2) 0.08087(13) 0.0598(7) Uani 1 1 d .
H12 H -0.3169 0.4317 0.0561 0.072 Uiso 1 1 calc R
C13 C -0.27528(10) 0.49583(18) 0.13738(12) 0.0512(6) Uani 1 1 d .
H13 H -0.3044 0.4666 0.1512 0.061 Uiso 1 1 calc R
C14 C -0.22553(9) 0.55890(16) 0.17501(10) 0.0374(5) Uani 1 1 d .
C15 C -0.21562(10) 0.57930(16) 0.23826(10) 0.0403(5) Uani 1 1 d .
H15 H -0.1677 0.5875 0.2629 0.048 Uiso 1 1 calc R
C16 C -0.23813(12) 0.4921(2) 0.26559(12) 0.0571(7) Uani 1 1 d .
H16A H -0.2857 0.4870 0.2457 0.086 Uiso 1 1 calc R
H16B H -0.2241 0.5049 0.3081 0.086 Uiso 1 1 calc R
H16C H -0.2189 0.4289 0.2604 0.086 Uiso 1 1 calc R
C17 C -0.24807(12) 0.6772(2) 0.24412(12) 0.0548(6) Uani 1 1 d .
H17A H -0.2286 0.7344 0.2328 0.082 Uiso 1 1 calc R
H17B H -0.2415 0.6854 0.2854 0.082 Uiso 1 1 calc R
H17C H -0.2948 0.6743 0.2179 0.082 Uiso 1 1 calc R
C18 C 0.02322(9) 0.75823(14) 0.35978(9) 0.0303(4) Uani 1 1 d .
C19 C 0.08725(10) 0.79148(15) 0.37429(9) 0.0349(5) Uani 1 1 d .
C20 C 0.11036(10) 0.81924(16) 0.32732(10) 0.0381(5) Uani 1 1 d .
H20 H 0.0719 0.8171 0.2876 0.046 Uiso 1 1 calc R
C21 C 0.16010(11) 0.74326(17) 0.32687(11) 0.0443(5) Uani 1 1 d .
H21A H 0.1998 0.7482 0.3642 0.066 Uiso 1 1 calc R
H21B H 0.1706 0.7575 0.2934 0.066 Uiso 1 1 calc R
H21C H 0.1421 0.6751 0.3228 0.066 Uiso 1 1 calc R
C22 C 0.13978(13) 0.92581(17) 0.33624(13) 0.0568(7) Uani 1 1 d .
H22A H 0.1797 0.9281 0.3735 0.085 Uiso 1 1 calc R
H22B H 0.1083 0.9747 0.3380 0.085 Uiso 1 1 calc R
H22C H 0.1501 0.9425 0.3029 0.085 Uiso 1 1 calc R
C23 C 0.13114(11) 0.79747(16) 0.43412(10) 0.0419(5) Uani 1 1 d .
H23 H 0.1743 0.8200 0.4444 0.050 Uiso 1 1 calc R
C24 C 0.11341(11) 0.77142(18) 0.47866(10) 0.0458(6) Uani 1 1 d .
H24 H 0.1437 0.7774 0.5192 0.055 Uiso 1 1 calc R
C25 C 0.05100(11) 0.73645(16) 0.46374(9) 0.0404(5) Uani 1 1 d .
H25 H 0.0391 0.7175 0.4945 0.048 Uiso 1 1 calc R
C26 C 0.00542(10) 0.72843(15) 0.40506(9) 0.0340(5) Uani 1 1 d .
C27 C -0.06307(10) 0.69130(17) 0.39072(10) 0.0413(5) Uani 1 1 d .
H27 H -0.0837 0.6711 0.3479 0.050 Uiso 1 1 calc R
C28 C -0.06370(13) 0.5991(2) 0.42711(12) 0.0592(7) Uani 1 1 d .
H28A H -0.0475 0.6180 0.4691 0.089 Uiso 1 1 calc R
H28B H -0.0357 0.5466 0.4229 0.089 Uiso 1 1 calc R
H28C H -0.1083 0.5735 0.4127 0.089 Uiso 1 1 calc R
C29 C -0.10457(14) 0.7748(2) 0.39857(17) 0.0785(9) Uani 1 1 d .
H29A H -0.0851 0.7973 0.4401 0.118 Uiso 1 1 calc R
H29B H -0.1486 0.7492 0.3881 0.118 Uiso 1 1 calc R
H29C H -0.1068 0.8316 0.3726 0.118 Uiso 1 1 calc R
C30 C 0.06145(9) 0.62214(14) 0.19284(9) 0.0304(4) Uani 1 1 d .
H30 H 0.0958 0.5834 0.1913 0.036 Uiso 1 1 calc R
C31 C 0.04874(9) 0.72093(14) 0.16150(8) 0.0298(4) Uani 1 1 d .
C32 C 0.08895(10) 0.75212(16) 0.13554(10) 0.0383(5) Uani 1 1 d .
H32 H 0.1239 0.7100 0.1383 0.046 Uiso 1 1 calc R
C33 C 0.07915(11) 0.84284(17) 0.10589(10) 0.0416(5) Uani 1 1 d .
H33 H 0.1078 0.8633 0.0892 0.050 Uiso 1 1 calc R
C34 C 0.02743(10) 0.90430(15) 0.10036(9) 0.0354(5) Uani 1 1 d .
C35 C -0.01309(10) 0.87468(16) 0.12601(9) 0.0384(5) Uani 1 1 d .
H35 H -0.0485 0.9163 0.1227 0.046 Uiso 1 1 calc R
C36 C -0.00174(10) 0.78400(15) 0.15659(9) 0.0341(5) Uani 1 1 d .
H36 H -0.0293 0.7648 0.1746 0.041 Uiso 1 1 calc R
C37 C -0.03964(12) 1.04368(17) 0.04893(10) 0.0501(6) Uani 1 1 d .
H37A H -0.0744 0.9983 0.0232 0.075 Uiso 1 1 calc R
H37B H -0.0384 1.1034 0.0262 0.075 Uiso 1 1 calc R
H37C H -0.0481 1.0644 0.0827 0.075 Uiso 1 1 calc R
C38 C -0.05494(9) 0.43778(15) 0.31203(9) 0.0324(4) Uani 1 1 d .
H38 H -0.0913 0.4740 0.3114 0.039 Uiso 1 1 calc R
C39 C -0.04242(9) 0.33803(14) 0.34196(9) 0.0304(4) Uani 1 1 d .
C40 C -0.08834(10) 0.29717(16) 0.35907(9) 0.0353(5) Uani 1 1 d .
H40 H -0.1273 0.3334 0.3509 0.042 Uiso 1 1 calc R
C41 C -0.07832(10) 0.20495(16) 0.38771(9) 0.0364(5) Uani 1 1 d .
H41 H -0.1109 0.1772 0.3976 0.044 Uiso 1 1 calc R
C42 C -0.02073(10) 0.15360(14) 0.40181(9) 0.0331(4) Uani 1 1 d .
C43 C 0.02529(10) 0.19178(15) 0.38455(10) 0.0376(5) Uani 1 1 d .
H43 H 0.0645 0.1558 0.3932 0.045 Uiso 1 1 calc R
C44 C 0.01352(10) 0.28291(15) 0.35452(10) 0.0369(5) Uani 1 1 d .
H44 H 0.0448 0.3082 0.3422 0.044 Uiso 1 1 calc R
C45 C 0.04927(12) 0.02135(18) 0.45849(10) 0.0501(6) Uani 1 1 d .
H45A H 0.0605 -0.0037 0.4271 0.075 Uiso 1 1 calc R
H45B H 0.0497 -0.0347 0.4843 0.075 Uiso 1 1 calc R
H45C H 0.0812 0.0722 0.4821 0.075 Uiso 1 1 calc R
C46 C 0.04579(11) 0.12474(15) 0.20147(10) 0.0417(5) Uani 1 1 d .
H46A H 0.0027 0.1049 0.1979 0.063 Uiso 1 1 calc R
H46B H 0.0777 0.0727 0.2234 0.063 Uiso 1 1 calc R
H46C H 0.0441 0.1325 0.1617 0.063 Uiso 1 1 calc R
C47 C 0.06554(9) 0.22387(14) 0.23459(9) 0.0294(4) Uani 1 1 d .
C48 C 0.11978(9) 0.21774(14) 0.29005(9) 0.0295(4) Uani 1 1 d .
H48 H 0.1318 0.1512 0.3049 0.035 Uiso 1 1 calc R
C49 C 0.15887(9) 0.29394(14) 0.32689(8) 0.0275(4) Uani 1 1 d .
C50 C 0.22303(9) 0.25813(16) 0.37614(10) 0.0375(5) Uani 1 1 d .
H50A H 0.2592 0.2949 0.3737 0.056 Uiso 1 1 calc R
H50B H 0.2282 0.1858 0.3715 0.056 Uiso 1 1 calc R
H50C H 0.2230 0.2707 0.4149 0.056 Uiso 1 1 calc R
C51 C 0.19508(9) 0.45931(14) 0.35721(9) 0.0305(4) Uani 1 1 d .
C52 C 0.23491(9) 0.50240(14) 0.33273(10) 0.0343(5) Uani 1 1 d .
C53 C 0.22211(10) 0.48347(16) 0.26868(10) 0.0392(5) Uani 1 1 d .
H53 H 0.1740 0.4741 0.2457 0.047 Uiso 1 1 calc R
C54 C 0.25452(13) 0.38678(19) 0.26078(12) 0.0547(6) Uani 1 1 d .
H54A H 0.3016 0.3905 0.2854 0.082 Uiso 1 1 calc R
H54B H 0.2460 0.3795 0.2189 0.082 Uiso 1 1 calc R
H54C H 0.2366 0.3285 0.2729 0.082 Uiso 1 1 calc R
C55 C 0.24142(12) 0.57147(19) 0.23979(12) 0.0541(7) Uani 1 1 d .
H55A H 0.2224 0.6341 0.2462 0.081 Uiso 1 1 calc R
H55B H 0.2252 0.5591 0.1970 0.081 Uiso 1 1 calc R
H55C H 0.2890 0.5776 0.2577 0.081 Uiso 1 1 calc R
C56 C 0.28761(10) 0.56077(16) 0.36956(12) 0.0466(6) Uani 1 1 d .
H56 H 0.3160 0.5881 0.3544 0.056 Uiso 1 1 calc R
C57 C 0.29944(12) 0.57979(18) 0.42752(12) 0.0544(7) Uani 1 1 d .
H57 H 0.3356 0.6202 0.4519 0.065 Uiso 1 1 calc R
C58 C 0.25917(12) 0.54052(17) 0.45021(11) 0.0494(6) Uani 1 1 d .
H58 H 0.2672 0.5557 0.4900 0.059 Uiso 1 1 calc R
C59 C 0.20662(10) 0.47876(15) 0.41625(9) 0.0365(5) Uani 1 1 d .
C60 C 0.16369(11) 0.43366(17) 0.44286(10) 0.0407(5) Uani 1 1 d .
H60 H 0.1415 0.3734 0.4184 0.049 Uiso 1 1 calc R
C61 C 0.20130(14) 0.3982(3) 0.50703(12) 0.0708(8) Uani 1 1 d .
H61A H 0.2168 0.4569 0.5333 0.106 Uiso 1 1 calc R
H61B H 0.2386 0.3573 0.5104 0.106 Uiso 1 1 calc R
H61C H 0.1726 0.3577 0.5186 0.106 Uiso 1 1 calc R
C62 C 0.11109(12) 0.5078(2) 0.43873(13) 0.0585(7) Uani 1 1 d .
H62A H 0.1312 0.5665 0.4638 0.088 Uiso 1 1 calc R
H62B H 0.0813 0.4752 0.4523 0.088 Uiso 1 1 calc R
H62C H 0.0868 0.5296 0.3974 0.088 Uiso 1 1 calc R
C63 C -0.01421(9) 0.30370(14) 0.14937(8) 0.0291(4) Uani 1 1 d .
C64 C 0.00442(10) 0.33281(15) 0.10436(9) 0.0338(5) Uani 1 1 d .
C65 C 0.07314(10) 0.36870(17) 0.11946(10) 0.0395(5) Uani 1 1 d .
H65 H 0.0920 0.3945 0.1612 0.047 Uiso 1 1 calc R
C66 C 0.07576(12) 0.45466(19) 0.07977(11) 0.0501(6) Uani 1 1 d .
H66A H 0.1205 0.4801 0.0948 0.075 Uiso 1 1 calc R
H66B H 0.0468 0.5092 0.0800 0.075 Uiso 1 1 calc R
H66C H 0.0617 0.4299 0.0390 0.075 Uiso 1 1 calc R
C67 C 0.11555(14) 0.2812(2) 0.11753(15) 0.0699(8) Uani 1 1 d .
H67A H 0.1197 0.2318 0.1482 0.105 Uiso 1 1 calc R
H67B H 0.1588 0.3064 0.1248 0.105 Uiso 1 1 calc R
H67C H 0.0954 0.2490 0.0783 0.105 Uiso 1 1 calc R
C68 C -0.04128(11) 0.32446(16) 0.04500(9) 0.0404(5) Uani 1 1 d .
H68 H -0.0290 0.3421 0.0143 0.049 Uiso 1 1 calc R
C69 C -0.10368(11) 0.29121(16) 0.03021(10) 0.0442(5) Uani 1 1 d .
H69 H -0.1339 0.2852 -0.0104 0.053 Uiso 1 1 calc R
C70 C -0.12209(11) 0.26668(16) 0.07460(10) 0.0423(5) Uani 1 1 d .
H70 H -0.1657 0.2461 0.0640 0.051 Uiso 1 1 calc R
C71 C -0.07823(10) 0.27132(14) 0.13489(9) 0.0335(4) Uani 1 1 d .
C72 C -0.10126(10) 0.24311(16) 0.18160(10) 0.0377(5) Uani 1 1 d .
H72 H -0.0631 0.2464 0.2215 0.045 Uiso 1 1 calc R
C73 C -0.12987(13) 0.13639(17) 0.17306(12) 0.0534(6) Uani 1 1 d .
H73A H -0.1694 0.1331 0.1355 0.080 Uiso 1 1 calc R
H73B H -0.1406 0.1199 0.2061 0.080 Uiso 1 1 calc R
H73C H -0.0978 0.0879 0.1720 0.080 Uiso 1 1 calc R
C74 C -0.15254(11) 0.31839(18) 0.18106(11) 0.0470(6) Uani 1 1 d .
H74A H -0.1357 0.3871 0.1839 0.071 Uiso 1 1 calc R
H74B H -0.1625 0.3051 0.2150 0.071 Uiso 1 1 calc R
H74C H -0.1923 0.3111 0.1440 0.071 Uiso 1 1 calc R

loop_
_atom_site_aniso_label
_atom_site_aniso_U_11
_atom_site_aniso_U_22
_atom_site_aniso_U_33
_atom_site_aniso_U_23
_atom_site_aniso_U_13
_atom_site_aniso_U_12
Mg1 0.0237(3) 0.0206(3) 0.0315(3) 0.0032(3) 0.0137(3) 0.0033(2)
Mg2 0.0238(3) 0.0200(3) 0.0325(3) 0.0031(3) 0.0142(3) 0.0023(2)
O1 0.0658(10) 0.0322(8) 0.0485(9) 0.0150(7) 0.0289(8) 0.0093(7)
O2 0.0569(10) 0.0333(8) 0.0448(9) 0.0112(7) 0.0252(8) 0.0025(7)
N1 0.0228(8) 0.0255(8) 0.0346(9) 0.0022(7) 0.0145(7) 0.0022(6)
N2 0.0272(8) 0.0242(8) 0.0301(9) 0.0011(7) 0.0130(7) 0.0032(6)
N3 0.0273(8) 0.0223(8) 0.0313(9) 0.0024(7) 0.0134(7) 0.0023(6)
N4 0.0277(8) 0.0257(8) 0.0320(9) 0.0037(7) 0.0144(7) 0.0018(7)
N5 0.0269(8) 0.0236(8) 0.0328(9) 0.0031(7) 0.0136(7) 0.0038(7)
N6 0.0230(8) 0.0235(8) 0.0350(9) 0.0034(7) 0.0138(7) 0.0014(6)
C1 0.0467(13) 0.0275(11) 0.0456(13) -0.0036(10) 0.0096(11) 0.0095(10)
C2 0.0343(10) 0.0247(10) 0.0376(11) 0.0015(8) 0.0190(10) 0.0055(8)
C3 0.0330(10) 0.0245(10) 0.0370(11) 0.0055(8) 0.0161(9) 0.0060(8)
C4 0.0267(9) 0.0287(10) 0.0333(11) 0.0064(8) 0.0153(9) 0.0078(8)
C5 0.0353(11) 0.0338(11) 0.0412(12) 0.0035(9) 0.0118(10) 0.0105(9)
C6 0.0218(9) 0.0272(10) 0.0408(12) 0.0032(9) 0.0094(9) 0.0031(8)
C7 0.0332(11) 0.0327(11) 0.0381(12) 0.0020(9) 0.0079(10) 0.0053(9)
C8 0.0393(11) 0.0381(12) 0.0360(12) -0.0003(9) 0.0128(10) 0.0066(10)
C9 0.0470(13) 0.0465(14) 0.0523(15) 0.0010(11) 0.0165(12) 0.0131(11)
C10 0.0545(15) 0.082(2) 0.0489(15) 0.0236(14) 0.0209(13) 0.0208(14)
C11 0.0473(14) 0.0426(13) 0.0435(13) -0.0021(11) 0.0027(11) -0.0003(11)
C12 0.0410(14) 0.0489(15) 0.0658(18) -0.0011(13) 0.0006(13) -0.0127(12)
C13 0.0289(11) 0.0460(14) 0.0703(18) 0.0077(13) 0.0135(12) -0.0041(10)
C14 0.0229(9) 0.0333(11) 0.0526(13) 0.0076(10) 0.0130(10) 0.0039(8)
C15 0.0304(10) 0.0413(12) 0.0550(14) 0.0098(10) 0.0239(11) 0.0032(9)
C16 0.0464(14) 0.0585(16) 0.0761(19) 0.0157(14) 0.0354(14) -0.0033(12)
C17 0.0535(14) 0.0576(16) 0.0651(17) 0.0101(13) 0.0367(13) 0.0147(12)
C18 0.0345(10) 0.0234(10) 0.0320(11) -0.0005(8) 0.0132(9) 0.0068(8)
C19 0.0335(11) 0.0289(11) 0.0387(12) 0.0027(9) 0.0120(10) 0.0063(8)
C20 0.0330(11) 0.0366(12) 0.0433(12) 0.0030(10) 0.0150(10) 0.0006(9)
C21 0.0427(12) 0.0362(12) 0.0574(15) 0.0011(11) 0.0248(12) 0.0021(10)
C22 0.0671(16) 0.0334(13) 0.0821(19) 0.0063(12) 0.0437(16) 0.0015(12)
C23 0.0340(11) 0.0394(12) 0.0437(13) 0.0011(10) 0.0085(10) 0.0039(9)
C24 0.0472(13) 0.0463(13) 0.0335(12) -0.0001(10) 0.0074(11) 0.0077(11)
C25 0.0495(13) 0.0386(12) 0.0333(12) 0.0024(9) 0.0181(11) 0.0096(10)
C26 0.0390(11) 0.0302(11) 0.0341(11) 0.0005(9) 0.0170(10) 0.0077(9)
C27 0.0408(12) 0.0498(13) 0.0388(12) 0.0010(10) 0.0225(10) 0.0017(10)
C28 0.0606(16) 0.0606(17) 0.0679(18) 0.0095(14) 0.0384(15) 0.0005(13)
C29 0.0570(17) 0.0651(19) 0.130(3) 0.0077(19) 0.0558(19) 0.0172(15)
C30 0.0292(10) 0.0253(10) 0.0404(11) 0.0026(9) 0.0183(9) 0.0047(8)
C31 0.0310(10) 0.0271(10) 0.0320(10) 0.0031(8) 0.0143(9) 0.0011(8)
C32 0.0384(11) 0.0356(11) 0.0480(13) 0.0102(10) 0.0254(11) 0.0079(9)
C33 0.0445(12) 0.0418(12) 0.0474(13) 0.0126(10) 0.0284(11) 0.0036(10)
C34 0.0464(12) 0.0277(10) 0.0312(11) 0.0043(8) 0.0158(10) 0.0005(9)
C35 0.0430(12) 0.0319(11) 0.0425(12) 0.0060(9) 0.0203(11) 0.0117(9)
C36 0.0364(11) 0.0299(11) 0.0430(12) 0.0063(9) 0.0236(10) 0.0037(9)
C37 0.0699(16) 0.0358(12) 0.0409(13) 0.0086(10) 0.0203(12) 0.0153(12)
C38 0.0303(10) 0.0303(10) 0.0414(12) 0.0045(9) 0.0198(9) 0.0057(8)
C39 0.0318(10) 0.0277(10) 0.0336(11) 0.0015(8) 0.0160(9) -0.0016(8)
C40 0.0338(11) 0.0368(11) 0.0388(12) 0.0046(9) 0.0191(10) 0.0003(9)
C41 0.0386(11) 0.0373(12) 0.0375(12) 0.0051(9) 0.0203(10) -0.0055(9)
C42 0.0443(12) 0.0261(10) 0.0285(11) 0.0006(8) 0.0152(10) -0.0034(9)
C43 0.0375(11) 0.0312(11) 0.0469(13) 0.0080(10) 0.0208(10) 0.0059(9)
C44 0.0349(11) 0.0338(11) 0.0479(13) 0.0099(10) 0.0234(10) 0.0015(9)
C45 0.0625(16) 0.0403(13) 0.0425(13) 0.0098(11) 0.0179(12) 0.0078(12)
C46 0.0443(12) 0.0237(10) 0.0461(13) -0.0007(9) 0.0089(11) 0.0057(9)
C47 0.0313(10) 0.0218(9) 0.0384(11) 0.0025(8) 0.0180(9) 0.0009(8)
C48 0.0305(10) 0.0199(9) 0.0388(11) 0.0068(8) 0.0154(9) 0.0045(8)
C49 0.0255(9) 0.0259(10) 0.0351(11) 0.0061(8) 0.0167(9) 0.0042(8)
C50 0.0302(10) 0.0310(11) 0.0470(13) 0.0058(9) 0.0125(10) 0.0069(9)
C51 0.0227(9) 0.0234(9) 0.0416(12) 0.0022(8) 0.0102(9) 0.0037(8)
C52 0.0253(10) 0.0241(10) 0.0534(13) 0.0044(9) 0.0168(10) 0.0030(8)
C53 0.0332(11) 0.0368(12) 0.0556(14) 0.0065(10) 0.0265(11) 0.0017(9)
C54 0.0614(15) 0.0478(14) 0.0698(18) 0.0068(13) 0.0422(14) 0.0126(12)
C55 0.0509(14) 0.0489(14) 0.0757(18) 0.0143(13) 0.0397(14) -0.0031(12)
C56 0.0341(11) 0.0335(12) 0.0689(17) 0.0011(11) 0.0192(12) -0.0058(10)
C57 0.0403(13) 0.0384(13) 0.0673(18) -0.0048(12) 0.0068(13) -0.0101(11)
C58 0.0501(14) 0.0386(13) 0.0468(14) -0.0049(11) 0.0088(12) 0.0007(11)
C59 0.0337(11) 0.0291(11) 0.0402(12) 0.0023(9) 0.0097(10) 0.0045(9)
C60 0.0447(12) 0.0396(12) 0.0372(12) 0.0024(10) 0.0171(10) 0.0082(10)
C61 0.0612(17) 0.099(2) 0.0528(16) 0.0264(16) 0.0251(14) 0.0251(16)
C62 0.0545(15) 0.0538(16) 0.0713(18) 0.0105(13) 0.0308(14) 0.0161(13)
C63 0.0344(10) 0.0207(9) 0.0306(10) -0.0010(8) 0.0125(9) 0.0062(8)
C64 0.0400(11) 0.0268(10) 0.0353(11) 0.0020(9) 0.0170(10) 0.0111(9)
C65 0.0405(12) 0.0453(13) 0.0393(12) 0.0087(10) 0.0235(10) 0.0120(10)
C66 0.0538(14) 0.0532(15) 0.0510(14) 0.0092(12) 0.0298(12) 0.0034(12)
C67 0.0657(17) 0.0606(17) 0.105(2) 0.0223(16) 0.0574(18) 0.0267(14)
C68 0.0528(14) 0.0343(11) 0.0340(12) 0.0036(9) 0.0185(11) 0.0124(10)
C69 0.0500(14) 0.0382(12) 0.0313(12) -0.0018(10) 0.0051(10) 0.0064(10)
C70 0.0387(12) 0.0339(12) 0.0441(13) -0.0018(10) 0.0084(11) -0.0007(9)
C71 0.0348(11) 0.0248(10) 0.0368(11) -0.0001(8) 0.0115(9) 0.0018(8)
C72 0.0327(11) 0.0343(11) 0.0417(12) 0.0027(9) 0.0120(10) -0.0031(9)
C73 0.0580(15) 0.0363(13) 0.0688(17) 0.0064(12) 0.0301(14) -0.0054(11)
C74 0.0433(13) 0.0419(13) 0.0592(15) 0.0012(11) 0.0253(12) -0.0008(10)

loop_
_atom_type_symbol
_atom_type_description
_atom_type_scat_dispersion_real
_atom_type_scat_dispersion_imag
_atom_type_scat_source
C C 0.0033 0.0016 'International Tables Vol C Tables 4.2.6.8 and 6.1.1.4'
H H 0.0000 0.0000 'International Tables Vol C Tables 4.2.6.8 and 6.1.1.4'
Mg Mg 0.0486 0.0363 'International Tables Vol C Tables 4.2.6.8 and 6.1.1.4'
N N 0.0061 0.0033 'International Tables Vol C Tables 4.2.6.8 and 6.1.1.4'
O O 0.0106 0.0060 'International Tables Vol C Tables 4.2.6.8 and 6.1.1.4'

loop_
_geom_angle_atom_site_label_1
_geom_angle_atom_site_label_2
_geom_angle_atom_site_label_3
_geom_angle
N2 Mg1 N4 121.31(7)
N2 Mg1 N3 117.31(6)
N4 Mg1 N3 84.80(6)
N2 Mg1 N1 90.88(6)
N4 Mg1 N1 121.47(7)
N3 Mg1 N1 124.69(7)
N3 Mg2 N5 120.96(7)
N3 Mg2 N4 84.67(6)
N5 Mg2 N4 116.34(7)
N3 Mg2 N6 122.19(6)
N5 Mg2 N6 91.66(6)
N4 Mg2 N6 124.37(7)
C34 O1 C37 117.51(17)
C42 O2 C45 117.13(17)
C4 N1 C6 116.00(15)
C4 N1 Mg1 121.09(13)
C6 N1 Mg1 122.70(12)
C2 N2 C18 116.68(16)
C2 N2 Mg1 121.63(13)
C18 N2 Mg1 121.62(11)
C30 N3 Mg2 127.18(13)
C30 N3 Mg1 137.55(13)
Mg2 N3 Mg1 95.26(6)
C38 N4 Mg1 127.64(13)
C38 N4 Mg2 136.74(14)
Mg1 N4 Mg2 95.27(6)
C47 N5 C63 116.78(15)
C47 N5 Mg2 120.86(13)
C63 N5 Mg2 122.28(11)
C49 N6 C51 115.19(15)
C49 N6 Mg2 120.87(12)
C51 N6 Mg2 123.92(11)
C2 C1 H1A 109.5
C2 C1 H1B 109.5
H1A C1 H1B 109.5
C2 C1 H1C 109.5
H1A C1 H1C 109.5
H1B C1 H1C 109.5
N2 C2 C3 124.45(18)
N2 C2 C1 120.89(18)
C3 C2 C1 114.64(17)
C4 C3 C2 129.71(18)
C4 C3 H3 115.1
C2 C3 H3 115.1
N1 C4 C3 124.35(17)
N1 C4 C5 120.35(17)
C3 C4 C5 115.28(17)
C4 C5 H5A 109.5
C4 C5 H5B 109.5
H5A C5 H5B 109.5
C4 C5 H5C 109.5
H5A C5 H5C 109.5
H5B C5 H5C 109.5
C7 C6 C14 121.11(19)
C7 C6 N1 120.20(17)
C14 C6 N1 118.68(18)
C11 C7 C6 118.3(2)
C11 C7 C8 120.6(2)
C6 C7 C8 121.05(18)
C9 C8 C7 110.29(18)
C9 C8 C10 110.09(19)
C7 C8 C10 113.56(19)
C9 C8 H8 107.6
C7 C8 H8 107.6
C10 C8 H8 107.6
C8 C9 H9A 109.5
C8 C9 H9B 109.5
H9A C9 H9B 109.5
C8 C9 H9C 109.5
H9A C9 H9C 109.5
H9B C9 H9C 109.5
C8 C10 H10A 109.5
C8 C10 H10B 109.5
H10A C10 H10B 109.5
C8 C10 H10C 109.5
H10A C10 H10C 109.5
H10B C10 H10C 109.5
C12 C11 C7 120.8(2)
C12 C11 H11 119.6
C7 C11 H11 119.6
C13 C12 C11 120.7(2)
C13 C12 H12 119.6
C11 C12 H12 119.6
C12 C13 C14 121.1(2)
C12 C13 H13 119.4
C14 C13 H13 119.4
C13 C14 C6 118.0(2)
C13 C14 C15 121.3(2)
C6 C14 C15 120.72(18)
C14 C15 C17 112.84(18)
C14 C15 C16 113.4(2)
C17 C15 C16 109.24(19)
C14 C15 H15 107.0
C17 C15 H15 107.0
C16 C15 H15 107.0
C15 C16 H16A 109.5
C15 C16 H16B 109.5
H16A C16 H16B 109.5
C15 C16 H16C 109.5
H16A C16 H16C 109.5
H16B C16 H16C 109.5
C15 C17 H17A 109.5
C15 C17 H17B 109.5
H17A C17 H17B 109.5
C15 C17 H17C 109.5
H17A C17 H17C 109.5
H17B C17 H17C 109.5
C26 C18 C19 120.20(18)
C26 C18 N2 118.98(17)
C19 C18 N2 120.81(17)
C23 C19 C18 118.44(19)
C23 C19 C20 118.92(19)
C18 C19 C20 122.63(18)
C21 C20 C19 110.52(17)
C21 C20 C22 109.37(18)
C19 C20 C22 112.60(19)
C21 C20 H20 108.1
C19 C20 H20 108.1
C22 C20 H20 108.1
C20 C21 H21A 109.5
C20 C21 H21B 109.5
H21A C21 H21B 109.5
C20 C21 H21C 109.5
H21A C21 H21C 109.5
H21B C21 H21C 109.5
C20 C22 H22A 109.5
C20 C22 H22B 109.5
H22A C22 H22B 109.5
C20 C22 H22C 109.5
H22A C22 H22C 109.5
H22B C22 H22C 109.5
C24 C23 C19 121.6(2)
C24 C23 H23 119.2
C19 C23 H23 119.2
C23 C24 C25 119.3(2)
C23 C24 H24 120.3
C25 C24 H24 120.3
C24 C25 C26 121.6(2)
C24 C25 H25 119.2
C26 C25 H25 119.2
C25 C26 C18 118.75(19)
C25 C26 C27 119.85(19)
C18 C26 C27 121.37(18)
C29 C27 C26 111.3(2)
C29 C27 C28 110.0(2)
C26 C27 C28 112.98(19)
C29 C27 H27 107.4
C26 C27 H27 107.4
C28 C27 H27 107.4
C27 C28 H28A 109.5
C27 C28 H28B 109.5
H28A C28 H28B 109.5
C27 C28 H28C 109.5
H28A C28 H28C 109.5
H28B C28 H28C 109.5
C27 C29 H29A 109.5
C27 C29 H29B 109.5
H29A C29 H29B 109.5
C27 C29 H29C 109.5
H29A C29 H29C 109.5
H29B C29 H29C 109.5
N3 C30 C31 128.81(17)
N3 C30 H30 115.6
C31 C30 H30 115.6
C36 C31 C32 117.78(18)
C36 C31 C30 123.04(17)
C32 C31 C30 119.18(17)
C33 C32 C31 121.44(19)
C33 C32 H32 119.3
C31 C32 H32 119.3
C32 C33 C34 120.00(19)
C32 C33 H33 120.0
C34 C33 H33 120.0
O1 C34 C35 124.61(19)
O1 C34 C33 115.95(18)
C35 C34 C33 119.42(18)
C34 C35 C36 119.72(19)
C34 C35 H35 120.1
C36 C35 H35 120.1
C31 C36 C35 121.61(18)
C31 C36 H36 119.2
C35 C36 H36 119.2
O1 C37 H37A 109.5
O1 C37 H37B 109.5
H37A C37 H37B 109.5
O1 C37 H37C 109.5
H37A C37 H37C 109.5
H37B C37 H37C 109.5
N4 C38 C39 128.23(18)
N4 C38 H38 115.9
C39 C38 H38 115.9
C44 C39 C40 117.55(18)
C44 C39 C38 122.95(17)
C40 C39 C38 119.49(17)
C41 C40 C39 121.43(19)
C41 C40 H40 119.3
C39 C40 H40 119.3
C42 C41 C40 119.63(18)
C42 C41 H41 120.2
C40 C41 H41 120.2
O2 C42 C41 115.62(18)
O2 C42 C43 124.33(19)
C41 C42 C43 120.05(18)
C44 C43 C42 119.32(19)
C44 C43 H43 120.3
C42 C43 H43 120.3
C39 C44 C43 121.93(18)
C39 C44 H44 119.0
C43 C44 H44 119.0
O2 C45 H45A 109.5
O2 C45 H45B 109.5
H45A C45 H45B 109.5
O2 C45 H45C 109.5
H45A C45 H45C 109.5
H45B C45 H45C 109.5
C47 C46 H46A 109.5
C47 C46 H46B 109.5
H46A C46 H46B 109.5
C47 C46 H46C 109.5
H46A C46 H46C 109.5
H46B C46 H46C 109.5
N5 C47 C48 124.59(17)
N5 C47 C46 120.87(17)
C48 C47 C46 114.52(16)
C49 C48 C47 130.23(17)
C49 C48 H48 114.9
C47 C48 H48 114.9
N6 C49 C48 124.39(17)
N6 C49 C50 120.66(17)
C48 C49 C50 114.94(16)
C49 C50 H50A 109.5
C49 C50 H50B 109.5
H50A C50 H50B 109.5
C49 C50 H50C 109.5
H50A C50 H50C 109.5
H50B C50 H50C 109.5
C59 C51 C52 120.89(18)
C59 C51 N6 121.01(17)
C52 C51 N6 118.07(18)
C56 C52 C51 118.1(2)
C56 C52 C53 120.52(19)
C51 C52 C53 121.32(18)
C52 C53 C55 113.89(19)
C52 C53 C54 112.89(19)
C55 C53 C54 109.01(18)
C52 C53 H53 106.9
C55 C53 H53 106.9
C54 C53 H53 106.9
C53 C54 H54A 109.5
C53 C54 H54B 109.5
H54A C54 H54B 109.5
C53 C54 H54C 109.5
H54A C54 H54C 109.5
H54B C54 H54C 109.5
C53 C55 H55A 109.5
C53 C55 H55B 109.5
H55A C55 H55B 109.5
C53 C55 H55C 109.5
H55A C55 H55C 109.5
H55B C55 H55C 109.5
C57 C56 C52 121.3(2)
C57 C56 H56 119.4
C52 C56 H56 119.4
C58 C57 C56 120.1(2)
C58 C57 H57 120.0
C56 C57 H57 120.0
C57 C58 C59 121.6(2)
C57 C58 H58 119.2
C59 C58 H58 119.2
C58 C59 C51 118.0(2)
C58 C59 C60 120.7(2)
C51 C59 C60 121.35(18)
C62 C60 C59 110.56(19)
C62 C60 C61 109.9(2)
C59 C60 C61 113.75(19)
C62 C60 H60 107.5
C59 C60 H60 107.5
C61 C60 H60 107.5
C60 C61 H61A 109.5
C60 C61 H61B 109.5
H61A C61 H61B 109.5
C60 C61 H61C 109.5
H61A C61 H61C 109.5
H61B C61 H61C 109.5
C60 C62 H62A 109.5
C60 C62 H62B 109.5
H62A C62 H62B 109.5
C60 C62 H62C 109.5
H62A C62 H62C 109.5
H62B C62 H62C 109.5
C71 C63 C64 120.71(18)
C71 C63 N5 120.80(17)
C64 C63 N5 118.49(17)
C68 C64 C63 118.53(19)
C68 C64 C65 120.25(19)
C63 C64 C65 121.19(18)
C64 C65 C67 110.6(2)
C64 C65 C66 113.38(18)
C67 C65 C66 110.29(18)
C64 C65 H65 107.4
C67 C65 H65 107.4
C66 C65 H65 107.4
C65 C66 H66A 109.5
C65 C66 H66B 109.5
H66A C66 H66B 109.5
C65 C66 H66C 109.5
H66A C66 H66C 109.5
H66B C66 H66C 109.5
C65 C67 H67A 109.5
C65 C67 H67B 109.5
H67A C67 H67B 109.5
C65 C67 H67C 109.5
H67A C67 H67C 109.5
H67B C67 H67C 109.5
C69 C68 C64 121.3(2)
C69 C68 H68 119.4
C64 C68 H68 119.4
C68 C69 C70 119.7(2)
C68 C69 H69 120.2
C70 C69 H69 120.2
C69 C70 C71 121.8(2)
C69 C70 H70 119.1
C71 C70 H70 119.1
C70 C71 C63 117.92(19)
C70 C71 C72 119.37(18)
C63 C71 C72 122.70(18)
C71 C72 C74 110.27(17)
C71 C72 C73 112.81(19)
C74 C72 C73 108.94(18)
C71 C72 H72 108.2
C74 C72 H72 108.2
C73 C72 H72 108.2
C72 C73 H73A 109.5
C72 C73 H73B 109.5
H73A C73 H73B 109.5
C72 C73 H73C 109.5
H73A C73 H73C 109.5
H73B C73 H73C 109.5
C72 C74 H74A 109.5
C72 C74 H74B 109.5
H74A C74 H74B 109.5
C72 C74 H74C 109.5
H74A C74 H74C 109.5
H74B C74 H74C 109.5

loop_
_geom_bond_atom_site_label_1
_geom_bond_atom_site_label_2
_geom_bond_distance
Mg1 N2 2.0840(16)
Mg1 N4 2.0882(16)
Mg1 N3 2.0951(16)
Mg1 N1 2.1003(16)
Mg2 N3 2.0909(16)
Mg2 N5 2.0933(16)
Mg2 N4 2.0974(16)
Mg2 N6 2.1019(16)
O1 C34 1.366(2)
O1 C37 1.427(3)
O2 C42 1.370(2)
O2 C45 1.420(3)
N1 C4 1.335(2)
N1 C6 1.440(2)
N2 C2 1.334(2)
N2 C18 1.446(2)
N3 C30 1.271(2)
N4 C38 1.262(2)
N5 C47 1.334(2)
N5 C63 1.445(2)
N6 C49 1.339(2)
N6 C51 1.444(2)
C1 C2 1.521(3)
C1 H1A 0.9800
C1 H1B 0.9800
C1 H1C 0.9800
C2 C3 1.401(3)
C3 C4 1.395(3)
C3 H3 0.9500
C4 C5 1.524(3)
C5 H5A 0.9800
C5 H5B 0.9800
C5 H5C 0.9800
C6 C7 1.406(3)
C6 C14 1.413(3)
C7 C11 1.393(3)
C7 C8 1.521(3)
C8 C9 1.513(3)
C8 C10 1.533(3)
C8 H8 1.0000
C9 H9A 0.9800
C9 H9B 0.9800
C9 H9C 0.9800
C10 H10A 0.9800
C10 H10B 0.9800
C10 H10C 0.9800
C11 C12 1.380(4)
C11 H11 0.9500
C12 C13 1.370(4)
C12 H12 0.9500
C13 C14 1.395(3)
C13 H13 0.9500
C14 C15 1.517(3)
C15 C17 1.531(3)
C15 C16 1.537(3)
C15 H15 1.0000
C16 H16A 0.9800
C16 H16B 0.9800
C16 H16C 0.9800
C17 H17A 0.9800
C17 H17B 0.9800
C17 H17C 0.9800
C18 C26 1.409(3)
C18 C19 1.412(3)
C19 C23 1.394(3)
C19 C20 1.520(3)
C20 C21 1.519(3)
C20 C22 1.539(3)
C20 H20 1.0000
C21 H21A 0.9800
C21 H21B 0.9800
C21 H21C 0.9800
C22 H22A 0.9800
C22 H22B 0.9800
C22 H22C 0.9800
C23 C24 1.378(3)
C23 H23 0.9500
C24 C25 1.383(3)
C24 H24 0.9500
C25 C26 1.385(3)
C25 H25 0.9500
C26 C27 1.522(3)
C27 C29 1.521(3)
C27 C28 1.526(3)
C27 H27 1.0000
C28 H28A 0.9800
C28 H28B 0.9800
C28 H28C 0.9800
C29 H29A 0.9800
C29 H29B 0.9800
C29 H29C 0.9800
C30 C31 1.489(3)
C30 H30 0.9500
C31 C36 1.383(3)
C31 C32 1.391(3)
C32 C33 1.379(3)
C32 H32 0.9500
C33 C34 1.389(3)
C33 H33 0.9500
C34 C35 1.386(3)
C35 C36 1.387(3)
C35 H35 0.9500
C36 H36 0.9500
C37 H37A 0.9800
C37 H37B 0.9800
C37 H37C 0.9800
C38 C39 1.485(3)
C38 H38 0.9500
C39 C44 1.382(3)
C39 C40 1.396(3)
C40 C41 1.385(3)
C40 H40 0.9500
C41 C42 1.381(3)
C41 H41 0.9500
C42 C43 1.388(3)
C43 C44 1.386(3)
C43 H43 0.9500
C44 H44 0.9500
C45 H45A 0.9800
C45 H45B 0.9800
C45 H45C 0.9800
C46 C47 1.514(3)
C46 H46A 0.9800
C46 H46B 0.9800
C46 H46C 0.9800
C47 C48 1.404(3)
C48 C49 1.397(3)
C48 H48 0.9500
C49 C50 1.523(3)
C50 H50A 0.9800
C50 H50B 0.9800
C50 H50C 0.9800
C51 C59 1.402(3)
C51 C52 1.413(3)
C52 C56 1.390(3)
C52 C53 1.515(3)
C53 C55 1.532(3)
C53 C54 1.534(3)
C53 H53 1.0000
C54 H54A 0.9800
C54 H54B 0.9800
C54 H54C 0.9800
C55 H55A 0.9800
C55 H55B 0.9800
C55 H55C 0.9800
C56 C57 1.374(4)
C56 H56 0.9500
C57 C58 1.370(3)
C57 H57 0.9500
C58 C59 1.395(3)
C58 H58 0.9500
C59 C60 1.520(3)
C60 C62 1.518(3)
C60 C61 1.527(3)
C60 H60 1.0000
C61 H61A 0.9800
C61 H61B 0.9800
C61 H61C 0.9800
C62 H62A 0.9800
C62 H62B 0.9800
C62 H62C 0.9800
C63 C71 1.408(3)
C63 C64 1.413(3)
C64 C68 1.399(3)
C64 C65 1.518(3)
C65 C67 1.524(3)
C65 C66 1.527(3)
C65 H65 1.0000
C66 H66A 0.9800
C66 H66B 0.9800
C66 H66C 0.9800
C67 H67A 0.9800
C67 H67B 0.9800
C67 H67C 0.9800
C68 C69 1.376(3)
C68 H68 0.9500
C69 C70 1.380(3)
C69 H69 0.9500
C70 C71 1.402(3)
C70 H70 0.9500
C71 C72 1.515(3)
C72 C74 1.531(3)
C72 C73 1.534(3)
C72 H72 1.0000
C73 H73A 0.9800
C73 H73B 0.9800
C73 H73C 0.9800
C74 H74A 0.9800
C74 H74B 0.9800
C74 H74C 0.9800

loop_
_geom_torsion_atom_site_label_1
_geom_torsion_atom_site_label_2
_geom_torsion_atom_site_label_3
_geom_torsion_atom_site_label_4
_geom_torsion
N2 Mg1 N1 C4 26.37(14)
N4 Mg1 N1 C4 154.59(13)
N3 Mg1 N1 C4 -98.29(15)
N2 Mg1 N1 C6 -159.09(14)
N4 Mg1 N1 C6 -30.87(17)
N3 Mg1 N1 C6 76.25(16)
N4 Mg1 N2 C2 -153.46(14)
N3 Mg1 N2 C2 105.32(15)
N1 Mg1 N2 C2 -25.11(15)
N4 Mg1 N2 C18 29.60(16)
N3 Mg1 N2 C18 -71.62(15)
N1 Mg1 N2 C18 157.95(14)
N5 Mg2 N3 C30 -63.20(18)
N4 Mg2 N3 C30 179.17(17)
N6 Mg2 N3 C30 51.49(19)
N5 Mg2 N3 Mg1 118.13(7)
N4 Mg2 N3 Mg1 0.50(6)
N6 Mg2 N3 Mg1 -127.18(7)
N2 Mg1 N3 C30 -56.2(2)
N4 Mg1 N3 C30 -178.9(2)
N1 Mg1 N3 C30 56.0(2)
N2 Mg1 N3 Mg2 122.20(7)
N4 Mg1 N3 Mg2 -0.50(6)
N1 Mg1 N3 Mg2 -125.57(7)
N2 Mg1 N4 C38 67.49(19)
N3 Mg1 N4 C38 -173.58(18)
N1 Mg1 N4 C38 -45.7(2)
N2 Mg1 N4 Mg2 -118.44(7)
N3 Mg1 N4 Mg2 0.50(6)
N1 Mg1 N4 Mg2 128.40(7)
N3 Mg2 N4 C38 172.7(2)
N5 Mg2 N4 C38 50.6(2)
N6 Mg2 N4 C38 -61.6(2)
N3 Mg2 N4 Mg1 -0.50(6)
N5 Mg2 N4 Mg1 -122.53(7)
N6 Mg2 N4 Mg1 125.27(7)
N3 Mg2 N5 C47 154.89(13)
N4 Mg2 N5 C47 -104.96(14)
N6 Mg2 N5 C47 25.18(14)
N3 Mg2 N5 C63 -28.50(16)
N4 Mg2 N5 C63 71.65(15)
N6 Mg2 N5 C63 -158.22(14)
N3 Mg2 N6 C49 -153.01(13)
N5 Mg2 N6 C49 -24.22(14)
N4 Mg2 N6 C49 99.67(15)
N3 Mg2 N6 C51 28.57(17)
N5 Mg2 N6 C51 157.36(14)
N4 Mg2 N6 C51 -78.75(16)
C18 N2 C2 C3 -171.46(17)
Mg1 N2 C2 C3 11.5(3)
C18 N2 C2 C1 7.0(3)
Mg1 N2 C2 C1 -170.12(15)
N2 C2 C3 C4 13.1(3)
C1 C2 C3 C4 -165.5(2)
C6 N1 C4 C3 171.03(18)
Mg1 N1 C4 C3 -14.1(2)
C6 N1 C4 C5 -7.3(2)
Mg1 N1 C4 C5 167.64(13)
C2 C3 C4 N1 -11.4(3)
C2 C3 C4 C5 166.98(19)
C4 N1 C6 C7 83.8(2)
Mg1 N1 C6 C7 -91.03(19)
C4 N1 C6 C14 -95.2(2)
Mg1 N1 C6 C14 90.03(19)
C14 C6 C7 C11 0.3(3)
N1 C6 C7 C11 -178.63(18)
C14 C6 C7 C8 -178.25(18)
N1 C6 C7 C8 2.8(3)
C11 C7 C8 C9 -78.7(2)
C6 C7 C8 C9 99.8(2)
C11 C7 C8 C10 45.4(3)
C6 C7 C8 C10 -136.1(2)
C6 C7 C11 C12 0.7(3)
C8 C7 C11 C12 179.2(2)
C7 C11 C12 C13 -0.6(4)
C11 C12 C13 C14 -0.5(4)
C12 C13 C14 C6 1.4(3)
C12 C13 C14 C15 -178.1(2)
C7 C6 C14 C13 -1.3(3)
N1 C6 C14 C13 177.61(18)
C7 C6 C14 C15 178.17(18)
N1 C6 C14 C15 -2.9(3)
C13 C14 C15 C17 -96.3(2)
C6 C14 C15 C17 84.2(2)
C13 C14 C15 C16 28.6(3)
C6 C14 C15 C16 -150.88(19)
C2 N2 C18 C26 95.4(2)
Mg1 N2 C18 C26 -87.55(19)
C2 N2 C18 C19 -84.8(2)
Mg1 N2 C18 C19 92.23(19)
C26 C18 C19 C23 -2.3(3)
N2 C18 C19 C23 177.89(17)
C26 C18 C19 C20 176.65(18)
N2 C18 C19 C20 -3.1(3)
C23 C19 C20 C21 67.3(2)
C18 C19 C20 C21 -111.7(2)
C23 C19 C20 C22 -55.4(3)
C18 C19 C20 C22 125.7(2)
C18 C19 C23 C24 0.3(3)
C20 C19 C23 C24 -178.7(2)
C19 C23 C24 C25 1.4(3)
C23 C24 C25 C26 -1.1(3)
C24 C25 C26 C18 -0.9(3)
C24 C25 C26 C27 -178.9(2)
C19 C18 C26 C25 2.6(3)
N2 C18 C26 C25 -177.57(17)
C19 C18 C26 C27 -179.41(18)
N2 C18 C26 C27 0.4(3)
C25 C26 C27 C29 79.4(3)
C18 C26 C27 C29 -98.5(2)
C25 C26 C27 C28 -44.9(3)
C18 C26 C27 C28 137.2(2)
Mg2 N3 C30 C31 177.05(15)
Mg1 N3 C30 C31 -4.9(3)
N3 C30 C31 C36 -3.7(3)
N3 C30 C31 C32 176.6(2)
C36 C31 C32 C33 0.1(3)
C30 C31 C32 C33 179.8(2)
C31 C32 C33 C34 -1.4(3)
C37 O1 C34 C35 -18.8(3)
C37 O1 C34 C33 162.6(2)
C32 C33 C34 O1 -179.9(2)
C32 C33 C34 C35 1.5(3)
O1 C34 C35 C36 -178.8(2)
C33 C34 C35 C36 -0.3(3)
C32 C31 C36 C35 1.1(3)
C30 C31 C36 C35 -178.6(2)
C34 C35 C36 C31 -1.0(3)
Mg1 N4 C38 C39 -177.74(15)
Mg2 N4 C38 C39 10.9(3)
N4 C38 C39 C44 9.9(3)
N4 C38 C39 C40 -170.7(2)
C44 C39 C40 C41 0.1(3)
C38 C39 C40 C41 -179.24(19)
C39 C40 C41 C42 2.5(3)
C45 O2 C42 C41 -167.10(19)
C45 O2 C42 C43 13.5(3)
C40 C41 C42 O2 177.22(18)
C40 C41 C42 C43 -3.4(3)
O2 C42 C43 C44 -178.99(19)
C41 C42 C43 C44 1.7(3)
C40 C39 C44 C43 -1.9(3)
C38 C39 C44 C43 177.5(2)
C42 C43 C44 C39 1.0(3)
C63 N5 C47 C48 170.38(17)
Mg2 N5 C47 C48 -12.8(2)
C63 N5 C47 C46 -7.6(3)
Mg2 N5 C47 C46 169.16(14)
N5 C47 C48 C49 -12.2(3)
C46 C47 C48 C49 166.0(2)
C51 N6 C49 C48 -170.69(17)
Mg2 N6 C49 C48 10.8(2)
C51 N6 C49 C50 8.0(2)
Mg2 N6 C49 C50 -170.52(13)
C47 C48 C49 N6 13.3(3)
C47 C48 C49 C50 -165.48(19)
C49 N6 C51 C59 -83.4(2)
Mg2 N6 C51 C59 95.15(19)
C49 N6 C51 C52 94.6(2)
Mg2 N6 C51 C52 -86.87(19)
C59 C51 C52 C56 2.9(3)
N6 C51 C52 C56 -175.07(17)
C59 C51 C52 C53 -178.83(18)
N6 C51 C52 C53 3.2(3)
C56 C52 C53 C55 -33.0(3)
C51 C52 C53 C55 148.76(19)
C56 C52 C53 C54 92.0(2)
C51 C52 C53 C54 -86.2(2)
C51 C52 C56 C57 -2.6(3)
C53 C52 C56 C57 179.1(2)
C52 C56 C57 C58 0.4(4)
C56 C57 C58 C59 1.7(4)
C57 C58 C59 C51 -1.3(3)
C57 C58 C59 C60 178.3(2)
C52 C51 C59 C58 -1.0(3)
N6 C51 C59 C58 176.91(17)
C52 C51 C59 C60 179.39(18)
N6 C51 C59 C60 -2.7(3)
C58 C59 C60 C62 84.7(3)
C51 C59 C60 C62 -95.7(2)
C58 C59 C60 C61 -39.5(3)
C51 C59 C60 C61 140.1(2)
C47 N5 C63 C71 84.6(2)
Mg2 N5 C63 C71 -92.14(19)
C47 N5 C63 C64 -96.0(2)
Mg2 N5 C63 C64 87.27(18)
C71 C63 C64 C68 -2.8(3)
N5 C63 C64 C68 177.76(16)
C71 C63 C64 C65 179.47(18)
N5 C63 C64 C65 0.1(3)
C68 C64 C65 C67 -84.4(2)
C63 C64 C65 C67 93.2(2)
C68 C64 C65 C66 40.0(3)
C63 C64 C65 C66 -142.31(19)
C63 C64 C68 C69 1.7(3)
C65 C64 C68 C69 179.39(19)
C64 C68 C69 C70 0.8(3)
C68 C69 C70 C71 -2.2(3)
C69 C70 C71 C63 1.0(3)
C69 C70 C71 C72 -179.79(19)
C64 C63 C71 C70 1.5(3)
N5 C63 C71 C70 -179.10(17)
C64 C63 C71 C72 -177.64(18)
N5 C63 C71 C72 1.8(3)
C70 C71 C72 C74 -65.5(2)
C63 C71 C72 C74 113.6(2)
C70 C71 C72 C73 56.5(3)
C63 C71 C72 C73 -124.3(2)
